data_2201598
loop_
_publ_author_name
'Anwar Usman'
'Tarun K. Sarkar'
'Sankar Basak'
'Niranjan Panda'
'Hoong-Kun Fun'

_publ_section_title
;Methyl
 (1<i>SR</i>,8<i>RS</i>,10<i>SR</i>)-3,5-dichloro-1-(4-methoxyphenyl)-8-(phenylthio)-11-oxa-4-azatricyclo[6.2.1.0^2,7^]undeca-2,4,6-triene-10-carboxylate
;
_journal_issue 12
_journal_name_full 'Acta Crystallographica Section E'
_journal_page_first o1402
_journal_page_last o1404
_journal_paper_doi 10.1107/S1600536802021013
_journal_volume 58
_journal_year 2002
_chemical_formula_moiety 'C24 H19 Cl2 N O4 S'
_chemical_formula_sum 'C24 H19 Cl2 N O4 S'
_chemical_formula_weight 488.36
_chemical_melting_point 391.0(10)
_chemical_name_systematic
;
Methyl (1SR,8RS,10SR)-3,5-dichloro-1-(4-methoxyphenyl)-8-(phenylthio)-11-
oxa-4-azatricyclo[6.2.1.0^2,7^]undeca-2,4,6-triene-10-carboxylate
;
_space_group_IT_number 19
_symmetry_cell_setting orthorhombic
_symmetry_space_group_name_Hall 'P 2ac 2ab'
_symmetry_space_group_name_H-M 'P 21 21 21'
_atom_sites_solution_hydrogens geom
_atom_sites_solution_primary direct
_atom_sites_solution_secondary difmap
_audit_creation_method SHELXL-97
_cell_angle_alpha 90.00
_cell_angle_beta 90.00
_cell_angle_gamma 90.00
_cell_formula_units_Z 4
_cell_length_a 9.0330(4)
_cell_length_b 10.2107(5)
_cell_length_c 24.5414(12)
_cell_measurement_reflns_used 8828
_cell_measurement_temperature 293(2)
_cell_measurement_theta_max 28.30
_cell_measurement_theta_min 2.60
_cell_volume 2263.53(19)
_computing_cell_refinement 'SAINT (Siemens, 1996)'
_computing_data_collection 'SMART (Siemens, 1996)'
_computing_data_reduction SAINT
_computing_molecular_graphics SHELXTL
_computing_publication_material
;
SHELXTL, PARST (Nardelli, 1995) and PLATON (Spek, 1990)
;
_computing_structure_refinement SHELXTL
_computing_structure_solution 'SHELXTL (Sheldrick, 1997)'
_diffrn_ambient_temperature 293(2)
_diffrn_detector_area_resol_mean 8.33
_diffrn_measured_fraction_theta_full 0.997
_diffrn_measured_fraction_theta_max 0.997
_diffrn_measurement_device_type
;
Siemens SMART CCD area-detector diffractometer
;
_diffrn_measurement_method '\w scans'
_diffrn_radiation_monochromator graphite
_diffrn_radiation_source 'fine-focus sealed tube'
_diffrn_radiation_type MoK\a
_diffrn_radiation_wavelength 0.71073
_diffrn_reflns_av_R_equivalents 0.0162
_diffrn_reflns_av_sigmaI/netI 0.0200
_diffrn_reflns_limit_h_max 10
_diffrn_reflns_limit_h_min -12
_diffrn_reflns_limit_k_max 13
_diffrn_reflns_limit_k_min -13
_diffrn_reflns_limit_l_max 26
_diffrn_reflns_limit_l_min -32
_diffrn_reflns_number 14401
_diffrn_reflns_theta_full 28.29
_diffrn_reflns_theta_max 28.29
_diffrn_reflns_theta_min 2.60
_diffrn_standards_decay_% negligible
_diffrn_standards_interval_count 0
_diffrn_standards_interval_time 0
_exptl_absorpt_coefficient_mu 0.411
_exptl_absorpt_correction_T_max 0.8529
_exptl_absorpt_correction_T_min 0.8463
_exptl_absorpt_correction_type multi-scan
_exptl_absorpt_process_details '(SADABS; Sheldrick, 1996)'
_exptl_crystal_colour colorless
_exptl_crystal_density_diffrn 1.433
_exptl_crystal_density_method 'not measured'
_exptl_crystal_description block
_exptl_crystal_F_000 1008
_exptl_crystal_size_max 0.42
_exptl_crystal_size_mid 0.40
_exptl_crystal_size_min 0.40
_refine_diff_density_max 0.220
_refine_diff_density_min -0.188
_refine_ls_abs_structure_details '(Flack, 1983), 2408 Friedel pairs'
_refine_ls_abs_structure_Flack 0.02(4)
_refine_ls_extinction_method none
_refine_ls_goodness_of_fit_ref 1.069
_refine_ls_hydrogen_treatment constr
_refine_ls_matrix_type full
_refine_ls_number_parameters 291
_refine_ls_number_reflns 5601
_refine_ls_number_restraints 0
_refine_ls_restrained_S_all 1.069
_refine_ls_R_factor_all 0.0357
_refine_ls_R_factor_gt 0.0303
_refine_ls_shift/su_max 0.001
_refine_ls_shift/su_mean 0.000
_refine_ls_structure_factor_coef Fsqd
_refine_ls_weighting_details 'calc w = 1/[\s^2^(Fo^2^)+(0.0388P)^2^+0.2526P] where P = (Fo^2^+2Fc^2^)/3'
_refine_ls_weighting_scheme calc
_refine_ls_wR_factor_gt 0.0742
_refine_ls_wR_factor_ref 0.0777
_reflns_number_gt 5068
_reflns_number_total 5601
_reflns_threshold_expression I>2\s(I)
_cod_data_source_file ob6194.cif
_cod_data_source_block 2
_cod_depositor_comments
;
The following automatic conversions were performed:
'_symmetry_cell_setting' value 'Orthorhombic' changed to 'orthorhombic'
according to '/home/saulius/struct/CIF-dictionaries/cif_core.dic'
dictionary named 'cif_core.dic' version 2.4.1 from 2010-06-29.

Automatic conversion script
Id: cif_fix_enum 1527 2010-12-29 10:47:43Z saulius 

The following automatic conversions were performed:

'_chemical_melting_point' value '391(1)K' was changed to '391.0(10)'
- the value should be numeric and without a unit designator.

Automatic conversion script
Id: cif_fix_values 1646 2011-03-28 12:23:43Z adriana 

The following automatic conversions were performed:

'_chemical_melting_point' value '391(1)K' was changed to '391.0(10)'
- the value should be numeric and without a unit
designator.

'_symmetry_cell_setting' value 'Orthorhombic' changed to
'orthorhombic' according to
/home/saulius/struct/CIF-dictionaries/cif_core.dic dictionary named
'cif_core.dic' version 2.4.1 from 2010-06-29.

Automatic conversion script
Id: cif_fix_values 1715 2011-07-08 13:25:40Z adriana 
;
_cod_database_code 2201598
_cod_database_fobs_code 2201598

loop_
_symmetry_equiv_pos_as_xyz
'x, y, z'
'-x+1/2, -y, z+1/2'
'-x, y+1/2, -z+1/2'
'x+1/2, -y+1/2, -z'

loop_
_atom_site_label
_atom_site_fract_x
_atom_site_fract_y
_atom_site_fract_z
_atom_site_U_iso_or_equiv
_atom_site_adp_type
_atom_site_calc_flag
_atom_site_refinement_flags
_atom_site_occupancy
_atom_site_disorder_assembly
_atom_site_disorder_group
_atom_site_type_symbol
Cl1 0.56367(6) 1.20472(5) 0.23745(2) 0.06307(14) Uani d . 1 . . Cl
Cl2 0.40714(5) 0.86087(5) 0.09270(2) 0.05639(12) Uani d . 1 . . Cl
S1 1.08814(4) 0.85032(5) 0.197703(18) 0.04903(11) Uani d . 1 . . S
O1 0.87533(12) 0.71753(12) 0.14305(4) 0.0391(2) Uani d . 1 . . O
O2 0.74361(17) 1.02534(13) 0.03342(6) 0.0575(3) Uani d . 1 . . O
O3 0.73125(15) 0.85444(12) -0.02341(5) 0.0502(3) Uani d . 1 . . O
O4 0.43275(18) 0.28787(14) 0.07125(7) 0.0681(4) Uani d . 1 . . O
N1 0.50890(15) 1.02107(15) 0.16700(6) 0.0449(3) Uani d . 1 . . N
C1 0.61473(19) 1.07107(16) 0.19714(7) 0.0437(4) Uani d . 1 . . C
C2 0.76129(19) 1.02881(17) 0.19935(7) 0.0431(3) Uani d . 1 . . C
H2 0.8328 1.0703 0.2204 0.052 Uiso calc R 1 . . H
C3 0.79138(17) 0.92120(16) 0.16792(7) 0.0382(3) Uani d . 1 . . C
C4 0.68269(16) 0.86277(16) 0.13577(6) 0.0356(3) Uani d . 1 . . C
C5 0.54480(17) 0.91943(17) 0.13572(7) 0.0394(3) Uani d . 1 . . C
C6 0.93223(16) 0.84800(16) 0.15330(6) 0.0391(3) Uani d . 1 . . C
C7 0.97466(18) 0.89269(17) 0.09475(7) 0.0433(4) Uani d . 1 . . C
H7A 0.9672 0.9870 0.0909 0.052 Uiso calc R 1 . . H
H7B 1.0742 0.8652 0.0853 0.052 Uiso calc R 1 . . H
C8 0.85776(17) 0.82165(16) 0.05931(6) 0.0382(3) Uani d . 1 . . C
H8A 0.9066 0.7547 0.0370 0.046 Uiso calc R 1 . . H
C9 0.75956(16) 0.75301(15) 0.10425(6) 0.0357(3) Uani d . 1 . . C
C10 0.67251(17) 0.63143(15) 0.09112(6) 0.0380(3) Uani d . 1 . . C
C11 0.5911(2) 0.57482(19) 0.13310(7) 0.0506(4) Uani d . 1 . . C
H11 0.5893 0.6149 0.1671 0.061 Uiso calc R 1 . . H
C12 0.5135(2) 0.4610(2) 0.12523(8) 0.0566(5) Uani d . 1 . . C
H12 0.4597 0.4247 0.1538 0.068 Uiso calc R 1 . . H
C13 0.5148(2) 0.39961(17) 0.07473(8) 0.0482(4) Uani d . 1 . . C
C14 0.5951(2) 0.45447(17) 0.03272(7) 0.0465(4) Uani d . 1 . . C
H14 0.5972 0.4141 -0.0012 0.056 Uiso calc R 1 . . H
C15 0.67281(19) 0.57019(17) 0.04120(7) 0.0417(3) Uani d . 1 . . C
H15 0.7260 0.6069 0.0126 0.050 Uiso calc R 1 . . H
C16 0.4390(3) 0.2152(2) 0.02227(11) 0.0728(6) Uani d . 1 . . C
H16A 0.3830 0.1359 0.0263 0.109 Uiso calc R 1 . . H
H16B 0.5401 0.1940 0.0141 0.109 Uiso calc R 1 . . H
H16C 0.3981 0.2664 -0.0069 0.109 Uiso calc R 1 . . H
C17 0.77146(17) 0.91378(16) 0.02265(7) 0.0399(3) Uani d . 1 . . C
C18 0.6537(3) 0.9364(2) -0.06226(9) 0.0609(5) Uani d . 1 . . C
H18A 0.6383 0.8885 -0.0954 0.091 Uiso calc R 1 . . H
H18B 0.7117 1.0132 -0.0697 0.091 Uiso calc R 1 . . H
H18C 0.5598 0.9619 -0.0474 0.091 Uiso calc R 1 . . H
C19 1.01318(18) 0.81905(16) 0.26325(7) 0.0423(3) Uani d . 1 . . C
C20 1.0917(2) 0.8708(2) 0.30682(8) 0.0557(4) Uani d . 1 . . C
H20 1.1732 0.9245 0.3005 0.067 Uiso calc R 1 . . H
C21 1.0488(3) 0.8426(2) 0.35956(8) 0.0683(6) Uani d . 1 . . C
H21 1.1033 0.8750 0.3887 0.082 Uiso calc R 1 . . H
C22 0.9255(3) 0.7665(2) 0.36913(8) 0.0646(5) Uani d . 1 . . C
H22 0.8962 0.7488 0.4047 0.078 Uiso calc R 1 . . H
C23 0.8459(2) 0.7168(2) 0.32625(9) 0.0584(5) Uani d . 1 . . C
H23 0.7613 0.6674 0.3328 0.070 Uiso calc R 1 . . H
C24 0.8913(2) 0.74007(19) 0.27318(8) 0.0510(4) Uani d . 1 . . C
H24 0.8401 0.7027 0.2442 0.061 Uiso calc R 1 . . H

loop_
_atom_site_aniso_label
_atom_site_aniso_U_11
_atom_site_aniso_U_22
_atom_site_aniso_U_33
_atom_site_aniso_U_12
_atom_site_aniso_U_13
_atom_site_aniso_U_23
Cl1 0.0665(3) 0.0595(3) 0.0632(3) 0.0067(2) 0.0121(2) -0.0171(2)
Cl2 0.03264(18) 0.0751(3) 0.0614(3) 0.0003(2) -0.01142(18) -0.0094(2)
S1 0.02987(18) 0.0676(3) 0.0496(2) -0.00260(19) -0.00715(17) 0.0056(2)
O1 0.0332(5) 0.0445(6) 0.0396(6) 0.0034(4) -0.0050(4) 0.0020(5)
O2 0.0687(9) 0.0462(7) 0.0575(8) 0.0110(6) -0.0064(7) -0.0009(6)
O3 0.0603(7) 0.0467(6) 0.0435(6) 0.0001(6) -0.0109(5) 0.0037(5)
O4 0.0705(9) 0.0507(7) 0.0832(10) -0.0176(7) 0.0038(8) -0.0032(7)
N1 0.0355(7) 0.0514(8) 0.0479(8) 0.0038(6) 0.0039(6) -0.0002(6)
C1 0.0455(9) 0.0429(8) 0.0428(8) 0.0012(7) 0.0070(7) -0.0031(7)
C2 0.0404(8) 0.0451(8) 0.0437(8) -0.0033(7) -0.0031(7) -0.0026(7)
C3 0.0308(7) 0.0428(8) 0.0410(8) -0.0007(6) -0.0026(6) 0.0027(7)
C4 0.0302(7) 0.0418(8) 0.0346(7) -0.0017(6) 0.0007(5) 0.0004(6)
C5 0.0293(7) 0.0486(8) 0.0403(8) -0.0011(6) -0.0015(6) -0.0005(7)
C6 0.0295(7) 0.0464(8) 0.0415(8) 0.0001(7) -0.0055(6) 0.0024(7)
C7 0.0312(7) 0.0533(9) 0.0454(8) -0.0024(6) 0.0009(6) 0.0056(7)
C8 0.0326(7) 0.0438(9) 0.0384(8) 0.0034(6) 0.0031(6) 0.0031(6)
C9 0.0317(7) 0.0418(8) 0.0335(7) 0.0028(6) 0.0003(6) 0.0015(6)
C10 0.0356(7) 0.0398(8) 0.0386(7) 0.0033(6) -0.0005(6) 0.0016(7)
C11 0.0570(10) 0.0554(10) 0.0393(9) -0.0093(9) 0.0053(8) -0.0010(7)
C12 0.0627(12) 0.0581(11) 0.0491(10) -0.0134(9) 0.0093(9) 0.0083(8)
C13 0.0427(9) 0.0407(8) 0.0611(11) -0.0012(7) -0.0030(8) 0.0031(8)
C14 0.0476(9) 0.0470(9) 0.0448(9) 0.0028(8) -0.0022(8) -0.0059(7)
C15 0.0413(8) 0.0452(9) 0.0385(8) 0.0018(7) 0.0022(7) 0.0001(7)
C16 0.0665(13) 0.0458(10) 0.1061(18) -0.0047(10) -0.0079(13) -0.0169(11)
C17 0.0336(8) 0.0450(9) 0.0411(8) 0.0006(6) 0.0030(6) 0.0047(7)
C18 0.0671(12) 0.0580(12) 0.0575(12) -0.0053(9) -0.0215(10) 0.0151(9)
C19 0.0367(8) 0.0444(8) 0.0458(8) 0.0053(6) -0.0056(7) -0.0022(7)
C20 0.0492(10) 0.0607(11) 0.0573(10) -0.0047(9) -0.0061(9) -0.0125(9)
C21 0.0732(13) 0.0817(15) 0.0501(11) -0.0018(12) -0.0090(10) -0.0184(10)
C22 0.0759(14) 0.0713(13) 0.0468(10) 0.0081(12) 0.0047(10) -0.0032(9)
C23 0.0569(11) 0.0565(11) 0.0619(12) -0.0030(9) 0.0009(9) 0.0071(10)
C24 0.0486(10) 0.0559(10) 0.0486(10) -0.0078(8) -0.0106(8) 0.0028(8)

loop_
_atom_type_symbol
_atom_type_description
_atom_type_scat_dispersion_real
_atom_type_scat_dispersion_imag
_atom_type_scat_source
C C 0.0033 0.0016 'International Tables Vol C Tables 4.2.6.8 and 6.1.1.4'
H H 0.0000 0.0000 'International Tables Vol C Tables 4.2.6.8 and 6.1.1.4'
N N 0.0061 0.0033 'International Tables Vol C Tables 4.2.6.8 and 6.1.1.4'
O O 0.0106 0.0060 'International Tables Vol C Tables 4.2.6.8 and 6.1.1.4'
S S 0.1246 0.1234 'International Tables Vol C Tables 4.2.6.8 and 6.1.1.4'
Cl Cl 0.1484 0.1585 'International Tables Vol C Tables 4.2.6.8 and 6.1.1.4'

loop_
_geom_angle_atom_site_label_1
_geom_angle_atom_site_label_2
_geom_angle_atom_site_label_3
_geom_angle
C19 S1 C6 104.51(8)
C6 O1 C9 98.00(11)
C17 O3 C18 115.28(14)
C13 O4 C16 118.10(17)
C1 N1 C5 116.80(14)
N1 C1 C2 126.42(16)
N1 C1 Cl1 115.51(13)
C2 C1 Cl1 118.06(14)
C3 C2 C1 114.51(15)
C3 C2 H2 122.7
C1 C2 H2 122.7
C2 C3 C4 121.50(15)
C2 C3 C6 133.96(15)
C4 C3 C6 104.22(13)
C5 C4 C3 117.32(15)
C5 C4 C9 136.10(14)
C3 C4 C9 106.28(13)
N1 C5 C4 123.30(15)
N1 C5 Cl2 116.39(12)
C4 C5 Cl2 120.30(13)
O1 C6 C3 101.32(11)
O1 C6 C7 101.34(12)
C3 C6 C7 106.27(13)
O1 C6 S1 113.50(10)
C3 C6 S1 120.76(12)
C7 C6 S1 111.50(11)
C8 C7 C6 102.32(12)
C8 C7 H7A 111.3
C6 C7 H7A 111.3
C8 C7 H7B 111.3
C6 C7 H7B 111.3
H7A C7 H7B 109.2
C17 C8 C7 113.14(14)
C17 C8 C9 113.62(12)
C7 C8 C9 101.46(12)
C17 C8 H8A 109.4
C7 C8 H8A 109.4
C9 C8 H8A 109.4
O1 C9 C10 108.02(12)
O1 C9 C4 100.21(11)
C10 C9 C4 118.42(13)
O1 C9 C8 99.39(11)
C10 C9 C8 120.68(13)
C4 C9 C8 106.45(12)
C15 C10 C11 118.14(16)
C15 C10 C9 124.39(14)
C11 C10 C9 117.42(14)
C12 C11 C10 121.20(17)
C12 C11 H11 119.4
C10 C11 H11 119.4
C11 C12 C13 120.25(17)
C11 C12 H12 119.9
C13 C12 H12 119.9
O4 C13 C14 125.37(17)
O4 C13 C12 115.40(17)
C14 C13 C12 119.23(16)
C13 C14 C15 119.92(16)
C13 C14 H14 120.0
C15 C14 H14 120.0
C10 C15 C14 121.25(16)
C10 C15 H15 119.4
C14 C15 H15 119.4
O4 C16 H16A 109.5
O4 C16 H16B 109.5
H16A C16 H16B 109.5
O4 C16 H16C 109.5
H16A C16 H16C 109.5
H16B C16 H16C 109.5
O2 C17 O3 124.26(16)
O2 C17 C8 124.58(16)
O3 C17 C8 111.16(14)
O3 C18 H18A 109.5
O3 C18 H18B 109.5
H18A C18 H18B 109.5
O3 C18 H18C 109.5
H18A C18 H18C 109.5
H18B C18 H18C 109.5
C24 C19 C20 119.50(17)
C24 C19 S1 124.55(13)
C20 C19 S1 115.77(14)
C21 C20 C19 119.89(19)
C21 C20 H20 120.1
C19 C20 H20 120.1
C22 C21 C20 120.3(2)
C22 C21 H21 119.9
C20 C21 H21 119.9
C23 C22 C21 120.1(2)
C23 C22 H22 119.9
C21 C22 H22 119.9
C22 C23 C24 120.1(2)
C22 C23 H23 119.9
C24 C23 H23 119.9
C19 C24 C23 120.00(18)
C19 C24 H24 120.0
C23 C24 H24 120.0

loop_
_geom_bond_atom_site_label_1
_geom_bond_atom_site_label_2
_geom_bond_site_symmetry_2
_geom_bond_distance
_geom_bond_publ_flag
Cl1 C1 . 1.7475(17) ?
Cl2 C5 . 1.7375(16) ?
S1 C19 . 1.7744(18) ?
S1 C6 . 1.7808(15) ?
O1 C6 . 1.450(2) yes
O1 C9 . 1.4600(18) yes
O2 C17 . 1.196(2) ?
O3 C17 . 1.333(2) ?
O3 C18 . 1.449(2) ?
O4 C13 . 1.363(2) ?
O4 C16 . 1.414(3) ?
N1 C1 . 1.312(2) ?
N1 C5 . 1.331(2) ?
C1 C2 . 1.393(2) ?
C2 C3 . 1.370(2) ?
C2 H2 . 0.9300 ?
C3 C4 . 1.394(2) ?
C3 C6 . 1.519(2) ?
C4 C5 . 1.373(2) ?
C4 C9 . 1.529(2) ?
C6 C7 . 1.556(2) yes
C7 C8 . 1.548(2) yes
C7 H7A . 0.9700 ?
C7 H7B . 0.9700 ?
C8 C17 . 1.517(2) ?
C8 C9 . 1.579(2) yes
C8 H8A . 0.9800 ?
C9 C10 . 1.504(2) ?
C10 C15 . 1.375(2) ?
C10 C11 . 1.392(2) ?
C11 C12 . 1.371(3) ?
C11 H11 . 0.9300 ?
C12 C13 . 1.389(3) ?
C12 H12 . 0.9300 ?
C13 C14 . 1.380(3) ?
C14 C15 . 1.390(2) ?
C14 H14 . 0.9300 ?
C15 H15 . 0.9300 ?
C16 H16A . 0.9600 ?
C16 H16B . 0.9600 ?
C16 H16C . 0.9600 ?
C18 H18A . 0.9600 ?
C18 H18B . 0.9600 ?
C18 H18C . 0.9600 ?
C19 C24 . 1.386(2) ?
C19 C20 . 1.388(2) ?
C20 C21 . 1.382(3) ?
C20 H20 . 0.9300 ?
C21 C22 . 1.378(3) ?
C21 H21 . 0.9300 ?
C22 C23 . 1.372(3) ?
C22 H22 . 0.9300 ?
C23 C24 . 1.386(3) ?
C23 H23 . 0.9300 ?
C24 H24 . 0.9300 ?

loop_
_geom_hbond_atom_site_label_D
_geom_hbond_atom_site_label_H
_geom_hbond_atom_site_label_A
_geom_hbond_site_symmetry_A
_geom_hbond_distance_DH
_geom_hbond_distance_HA
_geom_hbond_distance_DA
_geom_hbond_angle_DHA
_geom_hbond_publ_flag
C16 H16B O2 1_545 0.96 2.56 3.377(3) 142 yes
C24 H24 O1 1_555 0.93 2.51 3.205(2) 132 yes

loop_
_geom_torsion_atom_site_label_1
_geom_torsion_atom_site_label_2
_geom_torsion_atom_site_label_3
_geom_torsion_atom_site_label_4
_geom_torsion
C5 N1 C1 C2 0.5(3)
C5 N1 C1 Cl1 179.77(12)
N1 C1 C2 C3 -2.7(3)
Cl1 C1 C2 C3 178.06(13)
C1 C2 C3 C4 1.4(2)
C1 C2 C3 C6 173.80(17)
C2 C3 C4 C5 1.6(2)
C6 C3 C4 C5 -172.70(14)
C2 C3 C4 C9 176.32(15)
C6 C3 C4 C9 1.99(16)
C1 N1 C5 C4 3.1(3)
C1 N1 C5 Cl2 -175.91(13)
C3 C4 C5 N1 -4.1(3)
C9 C4 C5 N1 -176.75(16)
C3 C4 C5 Cl2 174.85(12)
C9 C4 C5 Cl2 2.2(3)
C9 O1 C6 C3 52.18(13)
C9 O1 C6 C7 -57.19(12)
C9 O1 C6 S1 -176.84(10)
C2 C3 C6 O1 152.88(18)
C4 C3 C6 O1 -33.84(15)
C2 C3 C6 C7 -101.6(2)
C4 C3 C6 C7 71.66(15)
C2 C3 C6 S1 26.6(3)
C4 C3 C6 S1 -160.16(12)
C19 S1 C6 O1 -74.10(12)
C19 S1 C6 C3 46.42(14)
C19 S1 C6 C7 172.22(12)
O1 C6 C7 C8 32.08(14)
C3 C6 C7 C8 -73.40(15)
S1 C6 C7 C8 153.15(11)
C6 C7 C8 C17 125.30(14)
C6 C7 C8 C9 3.22(15)
C6 O1 C9 C10 -174.65(12)
C6 O1 C9 C4 -50.10(13)
C6 O1 C9 C8 58.64(12)
C5 C4 C9 O1 -156.72(18)
C3 C4 C9 O1 30.09(15)
C5 C4 C9 C10 -39.7(3)
C3 C4 C9 C10 147.15(14)
C5 C4 C9 C8 100.2(2)
C3 C4 C9 C8 -72.97(15)
C17 C8 C9 O1 -158.87(13)
C7 C8 C9 O1 -37.12(14)
C17 C8 C9 C10 83.56(17)
C7 C8 C9 C10 -154.68(13)
C17 C8 C9 C4 -55.21(17)
C7 C8 C9 C4 66.54(14)
O1 C9 C10 C15 -111.84(16)
C4 C9 C10 C15 135.33(16)
C8 C9 C10 C15 1.3(2)
O1 C9 C10 C11 65.52(18)
C4 C9 C10 C11 -47.3(2)
C8 C9 C10 C11 178.64(15)
C15 C10 C11 C12 0.2(3)
C9 C10 C11 C12 -177.33(18)
C10 C11 C12 C13 0.0(3)
C16 O4 C13 C14 5.6(3)
C16 O4 C13 C12 -175.04(19)
C11 C12 C13 O4 -179.37(19)
C11 C12 C13 C14 0.1(3)
O4 C13 C14 C15 179.06(17)
C12 C13 C14 C15 -0.3(3)
C11 C10 C15 C14 -0.4(3)
C9 C10 C15 C14 176.90(15)
C13 C14 C15 C10 0.5(3)
C18 O3 C17 O2 2.3(3)
C18 O3 C17 C8 -177.37(15)
C7 C8 C17 O2 -30.9(2)
C9 C8 C17 O2 84.1(2)
C7 C8 C17 O3 148.76(14)
C9 C8 C17 O3 -96.23(16)
C6 S1 C19 C24 32.80(17)
C6 S1 C19 C20 -152.29(14)
C24 C19 C20 C21 0.5(3)
S1 C19 C20 C21 -174.68(17)
C19 C20 C21 C22 -2.0(3)
C20 C21 C22 C23 0.9(3)
C21 C22 C23 C24 1.7(3)
C20 C19 C24 C23 2.1(3)
S1 C19 C24 C23 176.84(16)
C22 C23 C24 C19 -3.2(3)

loop_
_cod_related_entry_id
_cod_related_entry_database
_cod_related_entry_code
1 ChemSpider 24731891
